data_4022601
loop_
_publ_author_name
'Benjamin T. King'
'Ji\<r\'i Kroul\'ik'
'Charles R. Robertson'
'Pawel Rempala'
'Cameron L. Hilton'
'Justin D. Korinek'
'Lisa M. Gortari'

_publ_contact_author_address
;
Department of Chemistry
University of Nevada, Reno
Reno, NV 89557
;
_publ_contact_author_email king@chem.unr.edu
_publ_contact_author_name 'Professor Benjamin T. King'
_publ_contact_author_phone 775-784-1736
_publ_section_title
;
 Controlling the Scholl Reaction
;
_journal_name_full 'Journal of Organic Chemistry'
_journal_page_first 2279
_journal_page_last 2288
_journal_paper_doi 10.1021/jo061515x
_journal_volume 72
_journal_year 2007
_chemical_formula_sum 'C18 H12 N2 O4'
_chemical_formula_weight 320.30
_chemical_name_common 'Compound 29'
_chemical_name_systematic
; 
 3,3"-dinitro-[1,1';2',1"]-terphenyl  
;
_space_group_IT_number 15
_symmetry_cell_setting monoclinic
_symmetry_space_group_name_Hall '-C 2yc'
_symmetry_space_group_name_H-M 'C 1 2/c 1'
_atom_sites_solution_hydrogens geom
_atom_sites_solution_primary direct
_atom_sites_solution_secondary difmap
_audit_creation_method SHELXL-97
_cell_angle_alpha 90.00
_cell_angle_beta 117.8820(10)
_cell_angle_gamma 90.00
_cell_formula_units_Z 4
_cell_length_a 16.6974(9)
_cell_length_b 9.9231(6)
_cell_length_c 10.2577(6)
_cell_measurement_reflns_used 5480
_cell_measurement_temperature 100(2)
_cell_measurement_theta_max 27.48
_cell_measurement_theta_min 2.47
_cell_volume 1502.30(15)
_computing_cell_refinement 'Bruker SMART'
_computing_data_collection 'Bruker SMART'
_computing_data_reduction 'Bruker SAINT'
_computing_molecular_graphics 'Bruker SHELXTL'
_computing_publication_material 'Bruker SHELXTL'
_computing_structure_refinement 'SHELXL-97 (Sheldrick, 1997)'
_computing_structure_solution 'SHELXS-97 (Sheldrick, 1990)'
_diffrn_ambient_temperature 100(2)
_diffrn_measured_fraction_theta_full 0.997
_diffrn_measured_fraction_theta_max 0.997
_diffrn_measurement_device_type 'CCD area detector'
_diffrn_measurement_method 'phi and omega scans'
_diffrn_radiation_monochromator graphite
_diffrn_radiation_source 'fine-focus sealed tube'
_diffrn_radiation_type MoK\a
_diffrn_radiation_wavelength 0.71073
_diffrn_reflns_av_R_equivalents 0.0252
_diffrn_reflns_av_sigmaI/netI 0.0202
_diffrn_reflns_limit_h_max 21
_diffrn_reflns_limit_h_min -19
_diffrn_reflns_limit_k_max 12
_diffrn_reflns_limit_k_min -12
_diffrn_reflns_limit_l_max 13
_diffrn_reflns_limit_l_min -13
_diffrn_reflns_number 5480
_diffrn_reflns_theta_full 27.48
_diffrn_reflns_theta_max 27.48
_diffrn_reflns_theta_min 2.47
_exptl_absorpt_coefficient_mu 0.102
_exptl_absorpt_correction_T_max 0.9899
_exptl_absorpt_correction_T_min 0.9508
_exptl_absorpt_correction_type multi-scan
_exptl_absorpt_process_details 'SADABS V2.10 (Sheldrick, G. M., 2003)'
_exptl_crystal_colour yellow
_exptl_crystal_density_diffrn 1.407
_exptl_crystal_density_method 'not measured'
_exptl_crystal_description block
_exptl_crystal_F_000 656
_exptl_crystal_size_max 0.50
_exptl_crystal_size_mid 0.48
_exptl_crystal_size_min 0.10
_refine_diff_density_max 0.385
_refine_diff_density_min -0.249
_refine_diff_density_rms 0.051
_refine_ls_extinction_method none
_refine_ls_goodness_of_fit_ref 1.064
_refine_ls_hydrogen_treatment constr
_refine_ls_matrix_type full
_refine_ls_number_parameters 109
_refine_ls_number_reflns 1724
_refine_ls_number_restraints 0
_refine_ls_restrained_S_all 1.064
_refine_ls_R_factor_all 0.0526
_refine_ls_R_factor_gt 0.0476
_refine_ls_shift/su_max 0.000
_refine_ls_shift/su_mean 0.000
_refine_ls_structure_factor_coef Fsqd
_refine_ls_weighting_details 'calc w=1/[\s^2^(Fo^2^)+(0.0695P)^2^+1.4145P] where P=(Fo^2^+2Fc^2^)/3'
_refine_ls_weighting_scheme calc
_refine_ls_wR_factor_gt 0.1347
_refine_ls_wR_factor_ref 0.1383
_reflns_number_gt 1515
_reflns_number_total 1724
_reflns_threshold_expression >2sigma(I)
_cod_data_source_file jo061515xsi20061205_025811.cif
_cod_data_source_block ch179fm
_cod_depositor_comments
;
The following automatic conversions were performed:
'_symmetry_cell_setting' value 'Monoclinic' changed to 'monoclinic'
according to '/home/saulius/struct/CIF-dictionaries/cif_core.dic'
dictionary named 'cif_core.dic' version 2.4.1 from 2010-06-29.

Automatic conversion script
Id: cif_fix_enum 1527 2010-12-29 10:47:43Z saulius 
;
_cod_original_sg_symbol_H-M 'C 2/c'
_cod_database_code 4022601

loop_
_symmetry_equiv_pos_as_xyz
'x, y, z'
'-x, y, -z+1/2'
'x+1/2, y+1/2, z'
'-x+1/2, y+1/2, -z+1/2'
'-x, -y, -z'
'x, -y, z-1/2'
'-x+1/2, -y+1/2, -z'
'x+1/2, -y+1/2, z-1/2'

loop_
_atom_site_label
_atom_site_type_symbol
_atom_site_fract_x
_atom_site_fract_y
_atom_site_fract_z
_atom_site_U_iso_or_equiv
_atom_site_adp_type
_atom_site_occupancy
_atom_site_symmetry_multiplicity
_atom_site_calc_flag
_atom_site_refinement_flags
C1 C 0.41042(9) 0.09743(14) 0.25295(15) 0.0257(3) Uani 1 1 d .
C2 C 0.39329(10) 0.19584(15) 0.14565(16) 0.0260(3) Uani 1 1 d .
H2 H 0.4125 0.1840 0.0746 0.031 Uiso 1 1 calc R
C3 C 0.34704(10) 0.31170(15) 0.14716(16) 0.0263(3) Uani 1 1 d .
C4 C 0.31735(10) 0.33473(16) 0.25039(17) 0.0305(4) Uani 1 1 d .
H4 H 0.2876 0.4142 0.2496 0.037 Uiso 1 1 calc R
C5 C 0.33330(11) 0.23583(17) 0.35496(17) 0.0327(4) Uani 1 1 d .
H5 H 0.3134 0.2480 0.4250 0.039 Uiso 1 1 calc R
C6 C 0.37883(10) 0.11872(16) 0.35568(16) 0.0299(3) Uani 1 1 d .
H6 H 0.3886 0.0529 0.4261 0.036 Uiso 1 1 calc R
C1P C 0.45911(10) -0.02905(14) 0.25467(15) 0.0249(3) Uani 1 1 d .
C2P C 0.42121(10) -0.15259(15) 0.26243(16) 0.0282(3) Uani 1 1 d .
H2P H 0.3682 -0.1533 0.2710 0.034 Uiso 1 1 calc R
C3P C 0.46083(11) -0.27383(15) 0.25758(17) 0.0306(4) Uani 1 1 d .
H3P H 0.4351 -0.3548 0.2645 0.037 Uiso 1 1 calc R
N1 N 0.32860(9) 0.41355(13) 0.03204(15) 0.0308(3) Uani 1 1 d .
O1 O 0.35721(11) 0.39292(13) -0.05619(16) 0.0521(4) Uani 1 1 d .
O2 O 0.28412(8) 0.51342(11) 0.02833(14) 0.0366(3) Uani 1 1 d .

loop_
_atom_site_aniso_label
_atom_site_aniso_U_11
_atom_site_aniso_U_22
_atom_site_aniso_U_33
_atom_site_aniso_U_23
_atom_site_aniso_U_13
_atom_site_aniso_U_12
C1 0.0244(7) 0.0269(7) 0.0226(7) -0.0024(5) 0.0083(5) -0.0006(5)
C2 0.0277(7) 0.0267(7) 0.0238(7) -0.0029(5) 0.0122(6) -0.0016(6)
C3 0.0255(7) 0.0262(7) 0.0242(7) -0.0011(5) 0.0091(6) -0.0028(5)
C4 0.0294(8) 0.0307(8) 0.0308(8) -0.0054(6) 0.0136(6) 0.0008(6)
C5 0.0351(8) 0.0394(9) 0.0282(8) -0.0029(6) 0.0186(7) 0.0022(7)
C6 0.0312(8) 0.0333(8) 0.0252(7) 0.0009(6) 0.0131(6) 0.0017(6)
C1P 0.0280(7) 0.0264(7) 0.0188(6) -0.0004(5) 0.0098(6) 0.0010(5)
C2P 0.0280(7) 0.0309(8) 0.0274(7) -0.0003(6) 0.0142(6) -0.0017(6)
C3P 0.0357(8) 0.0256(7) 0.0305(8) -0.0003(6) 0.0155(7) -0.0037(6)
N1 0.0338(7) 0.0259(6) 0.0329(7) -0.0002(5) 0.0158(6) -0.0008(5)
O1 0.0818(11) 0.0419(7) 0.0530(8) 0.0154(6) 0.0484(8) 0.0181(7)
O2 0.0376(6) 0.0263(6) 0.0463(7) 0.0036(5) 0.0200(5) 0.0043(5)

loop_
_atom_type_symbol
_atom_type_description
_atom_type_scat_dispersion_real
_atom_type_scat_dispersion_imag
_atom_type_scat_source
C C 0.0033 0.0016 'International Tables Vol C Tables 4.2.6.8 and 6.1.1.4'
H H 0.0000 0.0000 'International Tables Vol C Tables 4.2.6.8 and 6.1.1.4'
N N 0.0061 0.0033 'International Tables Vol C Tables 4.2.6.8 and 6.1.1.4'
O O 0.0106 0.0060 'International Tables Vol C Tables 4.2.6.8 and 6.1.1.4'

loop_
_geom_angle_atom_site_label_1
_geom_angle_atom_site_label_2
_geom_angle_atom_site_label_3
_geom_angle
_geom_angle_site_symmetry_1
_geom_angle_site_symmetry_3
C6 C1 C2 118.55(13) . .
C6 C1 C1P 120.95(13) . .
C2 C1 C1P 120.48(13) . .
C3 C2 C1 118.66(13) . .
C4 C3 C2 123.09(14) . .
C4 C3 N1 119.03(13) . .
C2 C3 N1 117.89(13) . .
C3 C4 C5 117.93(14) . .
C4 C5 C6 120.29(13) . .
C5 C6 C1 121.46(14) . .
C2P C1P C1P 118.76(8) . 2_655
C2P C1P C1 118.66(13) . .
C1P C1P C1 122.56(8) 2_655 .
C3P C2P C1P 121.52(14) . .
C2P C3P C3P 119.68(9) . 2_655
O1 N1 O2 123.52(13) . .
O1 N1 C3 118.10(13) . .
O2 N1 C3 118.37(12) . .

loop_
_geom_bond_atom_site_label_1
_geom_bond_atom_site_label_2
_geom_bond_distance
_geom_bond_site_symmetry_2
C1 C6 1.3975(19) .
C1 C2 1.397(2) .
C1 C1P 1.4910(19) .
C2 C3 1.389(2) .
C3 C4 1.382(2) .
C3 N1 1.4733(19) .
C4 C5 1.385(2) .
C5 C6 1.387(2) .
C1P C2P 1.399(2) .
C1P C1P 1.413(3) 2_655
C2P C3P 1.385(2) .
C3P C3P 1.388(3) 2_655
N1 O1 1.2222(17) .
N1 O2 1.2283(17) .
